data_2108823
loop_
_publ_author_name
'Konieczny, Krzysztof A.'
'Bakowicz, Julia'
'Paliwoda, Damian'
'Warren, Mark R.'
'Ciesielski, Arkadiusz'
'Cyra\'nski, Micha\/l K.'
'Turowska-Tyrk, Ilona'

_publ_section_title
;
 Structural reasons for the formation of multicomponent products and the
 influence of high pressure
;
_journal_issue 3
_journal_name_full 'Acta Crystallographica Section B'
_journal_page_first
;
;
_journal_paper_doi 10.1107/S2052520621004492
_journal_volume 77
_journal_year 2021
_chemical_absolute_configuration syn
_chemical_formula_sum 'C31 H39 N O3'
_chemical_formula_weight 473.63
_space_group_crystal_system orthorhombic
_space_group_IT_number 19
_space_group_name_Hall 'P 2ac 2ab'
_space_group_name_H-M_alt 'P 21 21 21'
_atom_sites_solution_hydrogens geom
_atom_sites_solution_primary isomor
_audit_creation_method SHELXL-2014/7
_cell_angle_alpha 90
_cell_angle_beta 90
_cell_angle_gamma 90
_cell_formula_units_Z 4
_cell_length_a 5.9814(12)
_cell_length_b 13.288(5)
_cell_length_c 31.81(3)
_cell_measurement_pressure 1000000
_cell_measurement_reflns_used 822
_cell_measurement_temperature 299(2)
_cell_measurement_theta_max 23.4090
_cell_measurement_theta_min 5.5890
_cell_volume 2528(3)
_computing_cell_refinement 'CrysAlisPro (Rigaku OD, 2015)'
_computing_data_collection 'CrysAlisPro (Agilent Technologies, 2014)'
_computing_data_reduction 'CrysAlisPro (Rigaku OD, 2015)'
_computing_molecular_graphics 'ORTEP-3 for Windows (Farrugia, 2012)'
_computing_publication_material 'SHELXL 2014/7 (Sheldrick, 2015)'
_computing_structure_refinement 'SHELXL 2014/7 (Sheldrick, 2015)'
_computing_structure_solution 'SHELXT 2014/5 (Sheldrick, 2014)'
_diffrn_ambient_pressure 1000000
_diffrn_ambient_temperature 299(2)
_diffrn_detector_area_resol_mean 15.9718
_diffrn_measured_fraction_theta_full 0.440
_diffrn_measured_fraction_theta_max 0.440
_diffrn_measurement_device_type 'KM4 with Eos CCD'
_diffrn_measurement_method '\f- and \w scans'
_diffrn_radiation_monochromator graphite
_diffrn_radiation_source 'fine-focus sealed tube'
_diffrn_radiation_type MoK\a
_diffrn_radiation_wavelength 0.71073
_diffrn_reflns_av_R_equivalents 0.0992
_diffrn_reflns_av_unetI/netI 0.1795
_diffrn_reflns_Laue_measured_fraction_full 0.440
_diffrn_reflns_Laue_measured_fraction_max 0.440
_diffrn_reflns_limit_h_max 6
_diffrn_reflns_limit_h_min -6
_diffrn_reflns_limit_k_max 14
_diffrn_reflns_limit_k_min -11
_diffrn_reflns_limit_l_max 22
_diffrn_reflns_limit_l_min -20
_diffrn_reflns_number 4926
_diffrn_reflns_point_group_measured_fraction_full 0.449
_diffrn_reflns_point_group_measured_fraction_max 0.448
_diffrn_reflns_theta_full 24.678
_diffrn_reflns_theta_max 24.678
_diffrn_reflns_theta_min 5.597
_exptl_absorpt_coefficient_mu 0.079
_exptl_absorpt_correction_T_max 1.000
_exptl_absorpt_correction_T_min 0.24400
_exptl_absorpt_correction_type multi-scan
_exptl_absorpt_process_details 'Scale3 AbsPack (Rigaku OD, 2015)'
_exptl_crystal_colour colourless
_exptl_crystal_density_diffrn 1.244
_exptl_crystal_description block
_exptl_crystal_F_000 1024
_exptl_crystal_size_max 0.180
_exptl_crystal_size_mid 0.100
_exptl_crystal_size_min 0.080
_refine_diff_density_max 0.180
_refine_diff_density_min -0.141
_refine_diff_density_rms 0.035
_refine_ls_abs_structure_details
;
The absolute configuration was assigned to agree with that of its
precursor (S)-(-)-1-phenylethaneamine at the chiral centre C25.
;
_refine_ls_abs_structure_Flack 4.1(10)
_refine_ls_extinction_method none
_refine_ls_goodness_of_fit_ref 1.012
_refine_ls_hydrogen_treatment constr
_refine_ls_matrix_type full
_refine_ls_number_parameters 193
_refine_ls_number_reflns 1913
_refine_ls_number_restraints 65
_refine_ls_restrained_S_all 1.002
_refine_ls_R_factor_all 0.2153
_refine_ls_R_factor_gt 0.0835
_refine_ls_shift/su_max 0.000
_refine_ls_shift/su_mean 0.000
_refine_ls_structure_factor_coef Fsqd
_refine_ls_weighting_details 'w=1/[\s^2^(Fo^2^)+(0.0394P)^2^+2.3600P] where P=(Fo^2^+2Fc^2^)/3'
_refine_ls_weighting_scheme calc
_refine_ls_wR_factor_gt 0.1295
_refine_ls_wR_factor_ref 0.1815
_reflns_Friedel_coverage 0.744
_reflns_Friedel_fraction_full 0.460
_reflns_Friedel_fraction_max 0.460
_reflns_number_gt 843
_reflns_number_total 1913
_reflns_threshold_expression 'I > 2\s(I)'
_cod_data_source_file eb5068sup1.cif
_cod_data_source_block 400minUV_1GPa
_cod_database_code 2108823
_shelx_shelxl_version_number 2014/7
_shelx_space_group_comment
;
The symmetry employed for this shelxl refinement is uniquely defined
by the following loop, which should always be used as a source of
symmetry information in preference to the above space-group names.
They are only intended as comments.
;
_shelx_estimated_absorpt_t_min 0.986
_shelx_estimated_absorpt_t_max 0.994

loop_
_space_group_symop_operation_xyz
'x, y, z'
'-x+1/2, -y, z+1/2'
'-x, y+1/2, -z+1/2'
'x+1/2, -y+1/2, -z'

loop_
_atom_site_label
_atom_site_type_symbol
_atom_site_fract_x
_atom_site_fract_y
_atom_site_fract_z
_atom_site_U_iso_or_equiv
_atom_site_adp_type
_atom_site_occupancy
_atom_site_site_symmetry_order
_atom_site_calc_flag
_atom_site_refinement_flags_posn
_atom_site_refinement_flags_adp
_atom_site_refinement_flags_occupancy
_atom_site_disorder_assembly
_atom_site_disorder_group
O2 O 0.3819(14) 0.6228(6) 0.4827(4) 0.063(5) Uani 1 1 d . . . . .
O3 O 0.6909(15) 0.6124(8) 0.4445(5) 0.087(6) Uani 1 1 d . . . . .
N1 N 0.9551(15) 0.6714(7) 0.5106(6) 0.066(7) Uani 1 1 d . . . . .
H1A H 0.9665 0.7377 0.5139 0.080 Uiso 1 1 calc R U . . .
H1B H 0.8420 0.6576 0.4933 0.080 Uiso 1 1 calc R U . . .
H1C H 1.0816 0.6475 0.4998 0.080 Uiso 1 1 calc R U . . .
C1 C 0.1794(19) 0.2577(9) 0.3089(6) 0.049(4) Uiso 1 1 d D . . . .
C2 C 0.0951(19) 0.3205(9) 0.2787(7) 0.048(4) Uiso 1 1 d D . . . .
C3 C 0.1597(18) 0.3039(9) 0.2374(7) 0.047(4) Uiso 1 1 d . . . . .
H3 H 0.1026 0.3464 0.2168 0.056 Uiso 1 1 calc R U . . .
C4 C 0.3049(19) 0.2275(10) 0.2249(7) 0.051(4) Uiso 1 1 d . . . . .
C5 C 0.3838(18) 0.1652(9) 0.2584(7) 0.045(4) Uiso 1 1 d D . . . .
H5 H 0.4803 0.1128 0.2516 0.054 Uiso 1 1 calc R U . . .
C6 C 0.327(2) 0.1772(10) 0.3002(7) 0.053(4) Uiso 1 1 d D . . . .
C8 C 0.206(2) 0.3486(10) 0.3805(7) 0.0576(19) Uiso 1 1 d D U . . .
C9 C 0.097(2) 0.3840(10) 0.4164(6) 0.0576(19) Uiso 1 1 d D U . . .
H9 H -0.0380 0.3557 0.4246 0.069 Uiso 1 1 calc R U . . .
C10 C 0.190(2) 0.4608(9) 0.4398(7) 0.0576(19) Uiso 1 1 d . U . . .
H10 H 0.1150 0.4868 0.4629 0.069 Uiso 1 1 calc R U . . .
C11 C 0.399(2) 0.4991(10) 0.4282(7) 0.0576(19) Uiso 1 1 d . U . . .
C12 C 0.511(2) 0.4614(10) 0.3935(7) 0.0576(19) Uiso 1 1 d . U . . .
H12 H 0.6510 0.4865 0.3866 0.069 Uiso 1 1 calc R U . . .
C13 C 0.417(2) 0.3873(10) 0.3691(6) 0.0576(19) Uiso 1 1 d D U . . .
H13 H 0.4909 0.3632 0.3455 0.069 Uiso 1 1 calc R U . . .
C14 C 0.498(3) 0.5848(12) 0.4551(8) 0.058(5) Uiso 1 1 d . . . . .
C15 C -0.0540(19) 0.4075(9) 0.2910(7) 0.061(8) Uani 1 1 d . . . . .
H15 H -0.0807 0.4012 0.3213 0.074 Uiso 1 1 calc R U . . .
C16 C -0.2796(17) 0.4027(10) 0.2700(7) 0.060(4) Uiso 1 1 d . . . . .
H16A H -0.3458 0.3380 0.2751 0.090 Uiso 1 1 calc R U . . .
H16B H -0.3745 0.4543 0.2813 0.090 Uiso 1 1 calc R U . . .
H16C H -0.2622 0.4126 0.2403 0.090 Uiso 1 1 calc R U . . .
C17 C 0.061(2) 0.5076(9) 0.2844(7) 0.066(5) Uiso 1 1 d . . . . .
H17A H 0.2035 0.5070 0.2983 0.100 Uiso 1 1 calc R U . . .
H17B H 0.0825 0.5188 0.2549 0.100 Uiso 1 1 calc R U . . .
H17C H -0.0298 0.5605 0.2959 0.100 Uiso 1 1 calc R U . . .
C18 C 0.368(2) 0.2015(12) 0.1814(8) 0.071(5) Uiso 1 1 d . . . . .
H18 H 0.3562 0.1281 0.1790 0.085 Uiso 1 1 calc R U . . .
C19 C 0.215(2) 0.2464(13) 0.1466(9) 0.103(7) Uiso 1 1 d . . . . .
H19A H 0.2687 0.2256 0.1195 0.155 Uiso 1 1 calc R U . . .
H19B H 0.0649 0.2230 0.1505 0.155 Uiso 1 1 calc R U . . .
H19C H 0.2181 0.3186 0.1483 0.155 Uiso 1 1 calc R U . . .
C20 C 0.615(2) 0.2287(11) 0.1731(8) 0.085(5) Uiso 1 1 d . . . . .
H20A H 0.6531 0.2114 0.1447 0.127 Uiso 1 1 calc R U . . .
H20B H 0.6359 0.2996 0.1773 0.127 Uiso 1 1 calc R U . . .
H20C H 0.7084 0.1920 0.1922 0.127 Uiso 1 1 calc R U . . .
C24 C 0.6908(19) 0.6669(10) 0.5687(7) 0.075(5) Uiso 1 1 d . . . . .
H24A H 0.7008 0.7390 0.5692 0.112 Uiso 1 1 calc R U . . .
H24B H 0.5718 0.6469 0.5503 0.112 Uiso 1 1 calc R U . . .
H24C H 0.6613 0.6425 0.5966 0.112 Uiso 1 1 calc R U . . .
C25 C 0.913(2) 0.6226(13) 0.5528(9) 0.074(5) Uiso 1 1 d . . . . .
H25 H 1.0308 0.6457 0.5719 0.089 Uiso 1 1 calc R U . . .
C26 C 0.932(2) 0.5136(10) 0.5497(7) 0.061(4) Uiso 1 1 d . . . . .
C27 C 0.759(2) 0.4538(11) 0.5352(8) 0.066(5) Uiso 1 1 d . . . . .
H27 H 0.6257 0.4830 0.5265 0.079 Uiso 1 1 calc R U . . .
C28 C 0.786(2) 0.3501(12) 0.5338(8) 0.079(5) Uiso 1 1 d . . . . .
H28 H 0.6661 0.3098 0.5259 0.095 Uiso 1 1 calc R U . . .
C29 C 0.986(3) 0.3061(13) 0.5438(8) 0.092(6) Uiso 1 1 d . . . . .
H29 H 1.0036 0.2368 0.5415 0.110 Uiso 1 1 calc R U . . .
C30 C 1.157(3) 0.3645(13) 0.5570(8) 0.090(6) Uiso 1 1 d . . . . .
H30 H 1.2923 0.3348 0.5641 0.107 Uiso 1 1 calc R U . . .
C31 C 1.134(2) 0.4689(12) 0.5601(8) 0.076(5) Uiso 1 1 d . . . . .
H31 H 1.2529 0.5081 0.5692 0.091 Uiso 1 1 calc R U . . .
O1 O -0.068(3) 0.2251(11) 0.3676(6) 0.091(7) Uani 0.842(19) 1 d D U P A 1
C7 C 0.095(3) 0.2704(14) 0.3541(7) 0.072(8) Uani 0.842(19) 1 d D U P A 1
C21 C 0.407(3) 0.1055(13) 0.3341(7) 0.062(6) Uani 0.842(19) 1 d D U P A 1
H21 H 0.4318 0.1451 0.3597 0.074 Uiso 0.842(19) 1 calc R U P A 1
C22 C 0.225(3) 0.0277(14) 0.3440(10) 0.103(9) Uiso 0.842(19) 1 d D U P A 1
H22A H 0.2769 -0.0172 0.3655 0.155 Uiso 0.842(19) 1 calc R U P A 1
H22B H 0.0925 0.0617 0.3537 0.155 Uiso 0.842(19) 1 calc R U P A 1
H22C H 0.1904 -0.0100 0.3191 0.155 Uiso 0.842(19) 1 calc R U P A 1
C23 C 0.624(3) 0.0511(12) 0.3240(8) 0.072(7) Uiso 0.842(19) 1 d D U P A 1
H23A H 0.6624 0.0074 0.3469 0.108 Uiso 0.842(19) 1 calc R U P A 1
H23B H 0.6047 0.0120 0.2989 0.108 Uiso 0.842(19) 1 calc R U P A 1
H23C H 0.7407 0.0995 0.3198 0.108 Uiso 0.842(19) 1 calc R U P A 1
O1D O -0.129(6) 0.263(6) 0.359(2) 0.095(18) Uiso 0.158(19) 1 d D U P A 2
C7D C 0.112(7) 0.257(2) 0.3568(9) 0.074(16) Uiso 0.158(19) 1 d D U P A 2
C21D C 0.409(11) 0.129(5) 0.3410(12) 0.064(16) Uiso 0.158(19) 1 d D U P A 2
H21D H 0.5408 0.1667 0.3505 0.077 Uiso 0.158(19) 1 calc R U P A 2
C22D C 0.215(11) 0.157(3) 0.3699(17) 0.072(15) Uiso 0.158(19) 1 d D U P A 2
H22D H 0.1017 0.1044 0.3687 0.086 Uiso 0.158(19) 1 calc R U P A 2
H22E H 0.2677 0.1612 0.3987 0.086 Uiso 0.158(19) 1 calc R U P A 2
C23D C 0.480(16) 0.021(5) 0.335(3) 0.09(3) Uiso 0.158(19) 1 d D U P A 2
H23D H 0.6037 0.0179 0.3163 0.128 Uiso 0.158(19) 1 calc R U P A 2
H23E H 0.5234 -0.0064 0.3621 0.128 Uiso 0.158(19) 1 calc R U P A 2
H23F H 0.3570 -0.0171 0.3243 0.128 Uiso 0.158(19) 1 calc R U P A 2

loop_
_atom_site_aniso_label
_atom_site_aniso_U_11
_atom_site_aniso_U_22
_atom_site_aniso_U_33
_atom_site_aniso_U_23
_atom_site_aniso_U_13
_atom_site_aniso_U_12
O2 0.061(5) 0.059(7) 0.069(18) -0.012(6) -0.003(7) 0.011(5)
O3 0.071(6) 0.090(9) 0.10(2) -0.014(8) 0.015(8) -0.026(6)
N1 0.052(6) 0.035(8) 0.11(3) -0.010(8) -0.020(9) 0.000(5)
C15 0.063(7) 0.037(10) 0.08(3) -0.002(9) -0.022(11) -0.009(7)
O1 0.107(10) 0.089(12) 0.08(2) -0.036(10) 0.037(11) -0.044(10)
C7 0.066(11) 0.085(14) 0.06(2) -0.011(13) 0.001(14) -0.008(11)
C21 0.066(9) 0.053(12) 0.066(18) -0.003(10) -0.001(11) -0.004(9)

loop_
_atom_type_symbol
_atom_type_description
_atom_type_scat_dispersion_real
_atom_type_scat_dispersion_imag
_atom_type_scat_source
C C 0.0033 0.0016 'International Tables Vol C Tables 4.2.6.8 and 6.1.1.4'
H H 0.0000 0.0000 'International Tables Vol C Tables 4.2.6.8 and 6.1.1.4'
N N 0.0061 0.0033 'International Tables Vol C Tables 4.2.6.8 and 6.1.1.4'
O O 0.0106 0.0060 'International Tables Vol C Tables 4.2.6.8 and 6.1.1.4'

loop_
_geom_angle_atom_site_label_1
_geom_angle_atom_site_label_2
_geom_angle_atom_site_label_3
_geom_angle
_geom_angle_site_symmetry_1
_geom_angle_site_symmetry_3
_geom_angle_publ_flag
C25 N1 H1A 109.5 . . ?
C25 N1 H1B 109.5 . . ?
H1A N1 H1B 109.5 . . ?
C25 N1 H1C 109.5 . . ?
H1A N1 H1C 109.5 . . ?
H1B N1 H1C 109.5 . . ?
C2 C1 C6 123.5(17) . . ?
C2 C1 C7 118.1(14) . . ?
C6 C1 C7 118.2(14) . . ?
C2 C1 C7D 126.2(19) . . ?
C6 C1 C7D 110.1(19) . . ?
C1 C2 C3 117.8(14) . . ?
C1 C2 C15 120.0(18) . . ?
C3 C2 C15 122.2(15) . . ?
C2 C3 C4 124.1(17) . . ?
C2 C3 H3 117.9 . . ?
C4 C3 H3 117.9 . . ?
C3 C4 C5 114(2) . . ?
C3 C4 C18 126.7(18) . . ?
C5 C4 C18 118.7(14) . . ?
C6 C5 C4 124.8(15) . . ?
C6 C5 H5 117.6 . . ?
C4 C5 H5 117.6 . . ?
C5 C6 C1 115.4(14) . . ?
C5 C6 C21 122.4(15) . . ?
C1 C6 C21 122.1(18) . . ?
C5 C6 C21D 133.6(19) . . ?
C1 C6 C21D 111(2) . . ?
C9 C8 C13 120.3(15) . . ?
C9 C8 C7 119.2(12) . . ?
C13 C8 C7 120.5(16) . . ?
C9 C8 C7D 119.8(16) . . ?
C13 C8 C7D 119.3(19) . . ?
C10 C9 C8 120.1(13) . . ?
C10 C9 H9 120.0 . . ?
C8 C9 H9 120.0 . . ?
C9 C10 C11 119.2(17) . . ?
C9 C10 H10 120.4 . . ?
C11 C10 H10 120.4 . . ?
C12 C11 C10 120.6(16) . . ?
C12 C11 C14 121.8(14) . . ?
C10 C11 C14 117.7(18) . . ?
C13 C12 C11 120.9(13) . . ?
C13 C12 H12 119.5 . . ?
C11 C12 H12 119.5 . . ?
C12 C13 C8 118.8(17) . . ?
C12 C13 H13 120.6 . . ?
C8 C13 H13 120.6 . . ?
O2 C14 O3 126.3(17) . . ?
O2 C14 C11 118.9(13) . . ?
O3 C14 C11 114.7(19) . . ?
C16 C15 C17 112.5(12) . . ?
C16 C15 C2 112.3(12) . . ?
C17 C15 C2 111.6(10) . . ?
C16 C15 H15 106.6 . . ?
C17 C15 H15 106.6 . . ?
C2 C15 H15 106.6 . . ?
C15 C16 H16A 109.5 . . ?
C15 C16 H16B 109.5 . . ?
H16A C16 H16B 109.5 . . ?
C15 C16 H16C 109.5 . . ?
H16A C16 H16C 109.5 . . ?
H16B C16 H16C 109.5 . . ?
C15 C17 H17A 109.5 . . ?
C15 C17 H17B 109.5 . . ?
H17A C17 H17B 109.5 . . ?
C15 C17 H17C 109.5 . . ?
H17A C17 H17C 109.5 . . ?
H17B C17 H17C 109.5 . . ?
C4 C18 C20 110.3(16) . . ?
C4 C18 C19 115.4(14) . . ?
C20 C18 C19 110.6(17) . . ?
C4 C18 H18 106.7 . . ?
C20 C18 H18 106.7 . . ?
C19 C18 H18 106.7 . . ?
C18 C19 H19A 109.5 . . ?
C18 C19 H19B 109.5 . . ?
H19A C19 H19B 109.5 . . ?
C18 C19 H19C 109.5 . . ?
H19A C19 H19C 109.5 . . ?
H19B C19 H19C 109.5 . . ?
C18 C20 H20A 109.5 . . ?
C18 C20 H20B 109.5 . . ?
H20A C20 H20B 109.5 . . ?
C18 C20 H20C 109.5 . . ?
H20A C20 H20C 109.5 . . ?
H20B C20 H20C 109.5 . . ?
C25 C24 H24A 109.5 . . ?
C25 C24 H24B 109.5 . . ?
H24A C24 H24B 109.5 . . ?
C25 C24 H24C 109.5 . . ?
H24A C24 H24C 109.5 . . ?
H24B C24 H24C 109.5 . . ?
C26 C25 N1 110.6(19) . . ?
C26 C25 C24 118.1(13) . . ?
N1 C25 C24 105.8(14) . . ?
C26 C25 H25 107.3 . . ?
N1 C25 H25 107.3 . . ?
C24 C25 H25 107.3 . . ?
C27 C26 C31 119.0(14) . . ?
C27 C26 C25 122.4(14) . . ?
C31 C26 C25 118.6(14) . . ?
C26 C27 C28 119.6(14) . . ?
C26 C27 H27 120.2 . . ?
C28 C27 H27 120.2 . . ?
C29 C28 C27 121.2(15) . . ?
C29 C28 H28 119.4 . . ?
C27 C28 H28 119.4 . . ?
C30 C29 C28 119.2(16) . . ?
C30 C29 H29 120.4 . . ?
C28 C29 H29 120.4 . . ?
C29 C30 C31 121.2(16) . . ?
C29 C30 H30 119.4 . . ?
C31 C30 H30 119.4 . . ?
C26 C31 C30 119.7(16) . . ?
C26 C31 H31 120.2 . . ?
C30 C31 H31 120.2 . . ?
O1 C7 C8 119.9(17) . . ?
O1 C7 C1 122.6(15) . . ?
C8 C7 C1 117.3(14) . . ?
C6 C21 C23 114.6(17) . . ?
C6 C21 C22 110.3(15) . . ?
C23 C21 C22 109.2(14) . . ?
C6 C21 H21 107.5 . . ?
C23 C21 H21 107.5 . . ?
C22 C21 H21 107.5 . . ?
C21 C22 H22A 109.5 . . ?
C21 C22 H22B 109.5 . . ?
H22A C22 H22B 109.5 . . ?
C21 C22 H22C 109.5 . . ?
H22A C22 H22C 109.5 . . ?
H22B C22 H22C 109.5 . . ?
C21 C23 H23A 109.5 . . ?
C21 C23 H23B 109.5 . . ?
H23A C23 H23B 109.5 . . ?
C21 C23 H23C 109.5 . . ?
H23A C23 H23C 109.5 . . ?
H23B C23 H23C 109.5 . . ?
O1D C7D C22D 116(3) . . ?
O1D C7D C8 107(3) . . ?
C22D C7D C8 114(3) . . ?
O1D C7D C1 107(3) . . ?
C22D C7D C1 100(3) . . ?
C8 C7D C1 112(2) . . ?
C23D C21D C22D 121(5) . . ?
C23D C21D C6 113(4) . . ?
C22D C21D C6 99(3) . . ?
C23D C21D H21D 107.6 . . ?
C22D C21D H21D 107.6 . . ?
C6 C21D H21D 107.6 . . ?
C7D C22D C21D 111(3) . . ?
C7D C22D H22D 109.5 . . ?
C21D C22D H22D 109.5 . . ?
C7D C22D H22E 109.5 . . ?
C21D C22D H22E 109.5 . . ?
H22D C22D H22E 108.1 . . ?
C21D C23D H23D 109.5 . . ?
C21D C23D H23E 109.5 . . ?
H23D C23D H23E 109.5 . . ?
C21D C23D H23F 109.5 . . ?
H23D C23D H23F 109.5 . . ?
H23E C23D H23F 109.5 . . ?

loop_
_geom_bond_atom_site_label_1
_geom_bond_atom_site_label_2
_geom_bond_distance
_geom_bond_site_symmetry_2
_geom_bond_publ_flag
O2 C14 1.23(2) . ?
O3 C14 1.255(16) . ?
N1 C25 1.51(3) . ?
N1 H1A 0.8900 . ?
N1 H1B 0.8900 . ?
N1 H1C 0.8900 . ?
C1 C2 1.37(2) . ?
C1 C6 1.415(17) . ?
C1 C7 1.531(19) . ?
C1 C7D 1.57(2) . ?
C2 C3 1.38(2) . ?
C2 C15 1.513(17) . ?
C3 C4 1.395(16) . ?
C3 H3 0.9300 . ?
C4 C5 1.43(2) . ?
C4 C18 1.48(3) . ?
C5 C6 1.38(2) . ?
C5 H5 0.9300 . ?
C6 C21 1.516(19) . ?
C6 C21D 1.53(3) . ?
C8 C9 1.40(2) . ?
C8 C13 1.407(18) . ?
C8 C7 1.494(18) . ?
C8 C7D 1.54(2) . ?
C9 C10 1.378(18) . ?
C9 H9 0.9300 . ?
C10 C11 1.400(17) . ?
C10 H10 0.9300 . ?
C11 C12 1.38(2) . ?
C11 C14 1.54(2) . ?
C12 C13 1.37(2) . ?
C12 H12 0.9300 . ?
C13 H13 0.9300 . ?
C15 C16 1.507(17) . ?
C15 C17 1.511(16) . ?
C15 H15 0.9800 . ?
C16 H16A 0.9600 . ?
C16 H16B 0.9600 . ?
C16 H16C 0.9600 . ?
C17 H17A 0.9600 . ?
C17 H17B 0.9600 . ?
C17 H17C 0.9600 . ?
C18 C20 1.543(17) . ?
C18 C19 1.55(3) . ?
C18 H18 0.9800 . ?
C19 H19A 0.9600 . ?
C19 H19B 0.9600 . ?
C19 H19C 0.9600 . ?
C20 H20A 0.9600 . ?
C20 H20B 0.9600 . ?
C20 H20C 0.9600 . ?
C24 C25 1.539(19) . ?
C24 H24A 0.9600 . ?
C24 H24B 0.9600 . ?
C24 H24C 0.9600 . ?
C25 C26 1.457(19) . ?
C25 H25 0.9800 . ?
C26 C27 1.382(18) . ?
C26 C31 1.384(19) . ?
C27 C28 1.388(16) . ?
C27 H27 0.9300 . ?
C28 C29 1.367(18) . ?
C28 H28 0.9300 . ?
C29 C30 1.35(2) . ?
C29 H29 0.9300 . ?
C30 C31 1.397(17) . ?
C30 H30 0.9300 . ?
C31 H31 0.9300 . ?
O1 C7 1.223(16) . ?
C21 C23 1.520(17) . ?
C21 C22 1.534(18) . ?
C21 H21 0.9800 . ?
C22 H22A 0.9600 . ?
C22 H22B 0.9600 . ?
C22 H22C 0.9600 . ?
C23 H23A 0.9600 . ?
C23 H23B 0.9600 . ?
C23 H23C 0.9600 . ?
O1D C7D 1.45(3) . ?
C7D C22D 1.53(3) . ?
C21D C23D 1.50(3) . ?
C21D C22D 1.53(3) . ?
C21D H21D 0.9800 . ?
C22D H22D 0.9700 . ?
C22D H22E 0.9700 . ?
C23D H23D 0.9600 . ?
C23D H23E 0.9600 . ?
C23D H23F 0.9600 . ?

_cod_database_fobs_code 2108823
